data_7716065
loop_
_publ_author_name
'Subintoro, Primadi J.'
'Carter, Korey P.'

_publ_section_title
;
 Structural and vibrational properties of lanthanide Lindqvist
 polyoxometalate complexes.
;
_journal_issue 22
_journal_name_full 'Dalton transactions (Cambridge, England : 2003)'
_journal_page_first 9526
_journal_page_last 9539
_journal_paper_doi 10.1039/d4dt00786g
_journal_volume 53
_journal_year 2024
_chemical_formula_moiety 'Na9 O68.333 Tm W10, 2.667(O)'
_chemical_formula_sum 'Na9 O71 Tm W10'
_chemical_formula_weight 3350.34
_space_group_crystal_system triclinic
_space_group_IT_number 2
_space_group_name_Hall '-P 1'
_space_group_name_H-M_alt 'P -1'
_atom_sites_solution_primary direct
_audit_creation_date 2023-12-20
_audit_creation_method
;FinalCif V134 by Daniel Kratzert, Freiburg 2024, 
https://dkratzert.de/finalcif.html
;
_audit_update_record
;
2024-02-29 deposited with the CCDC.	2024-05-06 downloaded from the CCDC.
;
_cell_angle_alpha 77.097(2)
_cell_angle_beta 83.853(2)
_cell_angle_gamma 77.351(3)
_cell_formula_units_Z 2
_cell_length_a 12.8752(9)
_cell_length_b 13.0761(9)
_cell_length_c 20.8761(12)
_cell_measurement_reflns_used 9980
_cell_measurement_temperature 100.00
_cell_measurement_theta_max 40.269
_cell_measurement_theta_min 2.310
_cell_volume 3336.5(4)
_computing_cell_refinement 'SAINT V8.40B (?, 2016)'
_computing_data_reduction 'SAINT V8.40B (?, 2016)'
_computing_molecular_graphics 'Olex2 1.5 (Dolomanov et al., 2009)'
_computing_publication_material 'Olex2 1.5 (Dolomanov et al., 2009)'
_computing_structure_refinement 'SHELXL 2016/4 (Sheldrick, 2015)'
_computing_structure_solution 'SHELXT 2018/2 (Sheldrick, 2018)'
_diffrn_ambient_temperature 100.00
_diffrn_measured_fraction_theta_full 0.999
_diffrn_measured_fraction_theta_max 0.996
_diffrn_measurement_device_type 'Bruker D8 Venture Duo'
_diffrn_radiation_probe x-ray
_diffrn_radiation_type MoK\a
_diffrn_radiation_wavelength 0.71073
_diffrn_reflns_av_R_equivalents 0.0953
_diffrn_reflns_av_unetI/netI 0.0477
_diffrn_reflns_Laue_measured_fraction_full 0.999
_diffrn_reflns_Laue_measured_fraction_max 0.996
_diffrn_reflns_limit_h_max 23
_diffrn_reflns_limit_h_min -23
_diffrn_reflns_limit_k_max 23
_diffrn_reflns_limit_k_min -23
_diffrn_reflns_limit_l_max 38
_diffrn_reflns_limit_l_min -38
_diffrn_reflns_number 449670
_diffrn_reflns_point_group_measured_fraction_full 0.999
_diffrn_reflns_point_group_measured_fraction_max 0.996
_diffrn_reflns_theta_full 25.242
_diffrn_reflns_theta_max 40.354
_diffrn_reflns_theta_min 2.083
_exptl_absorpt_coefficient_mu 18.657
_exptl_absorpt_correction_T_max 0.2451
_exptl_absorpt_correction_T_min 0.0366
_exptl_absorpt_correction_type numerical
_exptl_absorpt_process_details
;
SADABS-2016/2 (Bruker,2016/2) was used for absorption correction.
wR2(int) was 0.1460 before and 0.0965 after correction.
The Ratio of minimum to maximum transmission is 0.1493.
The \l/2 correction factor is Not present.
;
_exptl_crystal_colour 'clear light colourless'
_exptl_crystal_colour_lustre clear
_exptl_crystal_colour_modifier light
_exptl_crystal_colour_primary colourless
_exptl_crystal_density_diffrn 3.335
_exptl_crystal_description block
_exptl_crystal_F_000 2952
_exptl_crystal_preparation
'Sodium Tungstate in aqueous media was acidified by Nitric acid followed by addition of Thulium Nitrate solution'
_exptl_crystal_recrystallization_method 'Slow evaporation from water'
_exptl_crystal_size_max 0.27
_exptl_crystal_size_mid 0.256
_exptl_crystal_size_min 0.147
_refine_diff_density_max 10.387
_refine_diff_density_min -5.977
_refine_diff_density_rms 0.540
_refine_ls_extinction_coef 0.00103(3)
_refine_ls_extinction_expression Fc^*^=kFc[1+0.001xFc^2^\l^3^/sin(2\q)]^-1/4^
_refine_ls_extinction_method 'SHELXL-2016/4 (Sheldrick 2016)'
_refine_ls_goodness_of_fit_ref 1.105
_refine_ls_hydrogen_treatment undef
_refine_ls_matrix_type full
_refine_ls_number_parameters 934
_refine_ls_number_reflns 42122
_refine_ls_number_restraints 12
_refine_ls_restrained_S_all 1.105
_refine_ls_R_factor_all 0.0417
_refine_ls_R_factor_gt 0.0359
_refine_ls_shift/su_max 0.003
_refine_ls_shift/su_mean 0.000
_refine_ls_structure_factor_coef Fsqd
_refine_ls_weighting_details 'w=1/[\s^2^(Fo^2^)+(0.0187P)^2^+28.5385P] where P=(Fo^2^+2Fc^2^)/3'
_refine_ls_weighting_scheme calc
_refine_ls_wR_factor_gt 0.0821
_refine_ls_wR_factor_ref 0.0848
_reflns_Friedel_coverage 0.000
_reflns_number_gt 37607
_reflns_number_total 42122
_reflns_threshold_expression 'I > 2\s(I)'
_cod_data_source_file d4dt00786g2.cif
_cod_data_source_block Complex_12
_cod_depositor_comments 'Adding full bibliography for 7716058--7716071.cif.'
_cod_database_code 7716065
_olex2_exptl_crystal_mounting_method 'Mitegen mount'
_olex2_refinement_description
;
1. Uiso/Uaniso restraints and constraints
Uanis(O75A) \\sim Ueq, Uanis(O44) \\sim Ueq: with sigma of 0.001 and sigma for
terminal atoms of 0.002
2. Others
 Fixed Sof: Na7(0.666667) O54A(0.5) O65A(0.5) O49B(0.5) Na1(0.5) Na11(0.5)
 Na8(0.333333) O42(0.5) Na12(0.25) Na13(0.25) O54B(0.5) O39(0.5) O46(0.5)
 O47(0.666667) O45A(0.333333) O43(0.333333) O75A(0.666667) O45C(0.333333)
 O75B(0.333333) O44(0.5) O48(0.333333) O65B(0.5) O49A(0.25) O45B(0.25)
;
_olex2_submission_special_instructions 'No special instructions were received'
_shelx_shelxl_version_number 2016/4
_shelx_space_group_comment
;
The symmetry employed for this shelxl refinement is uniquely defined
by the following loop, which should always be used as a source of
symmetry information in preference to the above space-group names.
They are only intended as comments.
;
_shelx_estimated_absorpt_t_min 0.081
_shelx_estimated_absorpt_t_max 0.170

loop_
_space_group_symop_operation_xyz
'x, y, z'
'-x, -y, -z'

loop_
_atom_site_label
_atom_site_type_symbol
_atom_site_fract_x
_atom_site_fract_y
_atom_site_fract_z
_atom_site_U_iso_or_equiv
_atom_site_adp_type
_atom_site_occupancy
_atom_site_site_symmetry_order
_atom_site_calc_flag
_atom_site_refinement_flags_posn
_atom_site_refinement_flags_adp
_atom_site_refinement_flags_occupancy
_atom_site_disorder_assembly
_atom_site_disorder_group
W1 W 1.10093(2) 0.74240(2) 0.22375(2) 0.00715(2) Uani 1 1 d . . . . .
W7 W 0.73305(2) 1.12523(2) 0.15728(2) 0.00866(2) Uani 1 1 d . . . . .
W5 W 1.10478(2) 0.48109(2) 0.25400(2) 0.00847(2) Uani 1 1 d . . . . .
W8 W 0.74598(2) 1.09911(2) 0.31593(2) 0.00858(2) Uani 1 1 d . . . . .
W4 W 0.99217(2) 0.63108(2) 0.36251(2) 0.00816(2) Uani 1 1 d . . . . .
W6 W 0.54072(2) 0.99243(2) 0.18390(2) 0.01025(3) Uani 1 1 d . . . . .
W3 W 0.84183(2) 0.53919(2) 0.28213(2) 0.00899(2) Uani 1 1 d . . . . .
W2 W 0.94943(2) 0.65111(2) 0.14341(2) 0.00786(2) Uani 1 1 d . . . . .
W9 W 0.55367(2) 0.96486(2) 0.34272(2) 0.00843(2) Uani 1 1 d . . . . .
W10 W 0.51654(2) 1.20842(2) 0.24797(2) 0.01174(3) Uani 1 1 d . . . . .
Tm1 Tm 0.80340(2) 0.84115(2) 0.25258(2) 0.00728(2) Uani 1 1 d . . . . .
O24 O 0.7957(2) 1.1637(2) 0.22712(15) 0.0115(4) Uani 1 1 d . . . . .
O19 O 0.8142(2) 0.9933(2) 0.17085(14) 0.0090(4) Uani 1 1 d . . . . .
O3 O 0.9853(2) 0.8458(2) 0.22847(14) 0.0087(4) Uani 1 1 d . . . . .
O14 O 1.1002(2) 0.5008(2) 0.34232(14) 0.0104(4) Uani 1 1 d . . . . .
O35 O 0.6223(2) 1.2225(2) 0.30074(16) 0.0132(5) Uani 1 1 d . . . . .
O6 O 1.1025(2) 0.7080(2) 0.31970(14) 0.0102(4) Uani 1 1 d . . . . .
O30 O 0.6472(2) 1.0325(2) 0.38032(14) 0.0108(4) Uani 1 1 d . . . . .
O22 O 0.8268(2) 0.9712(2) 0.30755(14) 0.0091(4) Uani 1 1 d . . . . .
O16 O 1.0656(2) 0.5191(2) 0.16524(14) 0.0110(4) Uani 1 1 d . . . . .
O31 O 0.6356(2) 1.0546(2) 0.24936(14) 0.0098(4) Uani 1 1 d . . . . .
O21 O 0.6608(2) 0.8547(2) 0.33289(14) 0.0099(4) Uani 1 1 d . . . . .
O15 O 1.1856(2) 0.5931(2) 0.23030(14) 0.0097(4) Uani 1 1 d . . . . .
O20 O 0.6482(2) 0.8776(2) 0.19442(14) 0.0105(4) Uani 1 1 d . . . . .
O32 O 0.6111(2) 1.2447(2) 0.17236(16) 0.0140(5) Uani 1 1 d . . . . .
O4 O 0.8889(2) 0.7486(2) 0.34950(14) 0.0098(4) Uani 1 1 d . . . . .
O28 O 0.4790(2) 0.9442(3) 0.27202(15) 0.0129(5) Uani 1 1 d . . . . .
O8 O 1.0676(2) 0.7256(2) 0.13861(14) 0.0101(4) Uani 1 1 d . . . . .
O10 O 0.8559(2) 0.5574(2) 0.18635(14) 0.0104(4) Uani 1 1 d . . . . .
O33 O 0.4540(2) 1.1368(3) 0.19506(16) 0.0154(5) Uani 1 1 d . . . . .
O26 O 0.6249(2) 1.0763(3) 0.11979(15) 0.0135(5) Uani 1 1 d . . . . .
O2 O 0.8552(2) 0.7687(2) 0.15651(14) 0.0095(4) Uani 1 1 d . . . . .
O34 O 0.4665(2) 1.1152(2) 0.32329(16) 0.0139(5) Uani 1 1 d . . . . .
O17 O 0.9769(2) 0.4261(2) 0.27663(15) 0.0113(4) Uani 1 1 d . . . . .
O1 O 0.7597(2) 0.6710(2) 0.27663(15) 0.0104(4) Uani 1 1 d . . . . .
O12 O 0.8903(3) 0.5390(2) 0.36672(14) 0.0119(5) Uani 1 1 d . . . . .
O23 O 0.8199(3) 1.1458(3) 0.36374(16) 0.0143(5) Uani 1 1 d . . . . .
O25 O 0.7949(3) 1.1933(3) 0.08729(16) 0.0151(5) Uani 1 1 d . . . . .
O18 O 1.1998(3) 0.3634(2) 0.25580(16) 0.0139(5) Uani 1 1 d . . . . .
O5 O 1.0198(3) 0.6110(3) 0.44417(15) 0.0146(5) Uani 1 1 d . . . . .
O11 O 0.7524(3) 0.4542(2) 0.30296(16) 0.0144(5) Uani 1 1 d . . . . .
O7 O 1.2043(2) 0.8124(2) 0.20061(15) 0.0127(5) Uani 1 1 d . . . . .
O36 O 0.4249(3) 1.3269(3) 0.2465(2) 0.0212(7) Uani 1 1 d . . . . .
O27 O 0.4532(3) 0.9620(3) 0.13624(17) 0.0186(6) Uani 1 1 d . . . . .
O29 O 0.4771(3) 0.9151(3) 0.41126(16) 0.0153(5) Uani 1 1 d . . . . .
O9 O 0.9437(3) 0.6484(2) 0.06121(15) 0.0127(5) Uani 1 1 d . . . . .
O13 O 0.9799(2) 0.6313(2) 0.25305(13) 0.0089(4) Uani 1 1 d . . . . .
Na5 Na 1.13793(15) 0.04588(15) 0.30800(9) 0.0132(3) Uani 1 1 d . . . . .
Na4 Na 1.11766(15) 0.02610(15) 0.02479(9) 0.0144(3) Uani 1 1 d . . . . .
Na6 Na 1.13613(15) 0.16055(15) 0.44165(9) 0.0134(3) Uani 1 1 d . . . . .
Na3 Na 1.10166(16) 0.19200(15) 0.14172(10) 0.0156(3) Uani 1 1 d . . . . .
Na10 Na 0.30824(16) 0.28512(15) 0.46694(10) 0.0152(3) Uani 1 1 d . . . . .
Na9 Na 0.44190(16) 0.55635(16) 0.36205(10) 0.0171(3) Uani 1 1 d . . . . .
Na2 Na 1.000000 0.500000 0.000000 0.0233(6) Uani 1 2 d S . P . .
O68 O 1.2791(3) -0.0933(3) 0.28711(17) 0.0161(5) Uani 1 1 d . . . . .
O66 O 1.0228(3) 0.0566(2) 0.21540(16) 0.0140(5) Uani 1 1 d . . . . .
O67 O 1.2262(2) 0.1660(3) 0.22545(16) 0.0138(5) Uani 1 1 d . . . . .
O60 O 0.9378(3) 0.3033(3) 0.18228(19) 0.0194(6) Uani 1 1 d . . . . .
Na7 Na 0.5225(3) 0.5960(3) 0.19284(18) 0.0225(6) Uani 0.6667 1 d . . P A .
O50 O 0.3943(3) 0.5327(3) 0.2619(2) 0.0241(7) Uani 1 1 d . . . . .
O52 O 0.5799(3) 0.3920(3) 0.3845(2) 0.0255(8) Uani 1 1 d . . . . .
O53 O 0.2992(3) 0.7108(3) 0.3772(2) 0.0251(8) Uani 1 1 d . . . . .
O51 O 0.5398(3) 0.6814(4) 0.2948(2) 0.0296(9) Uani 1 1 d . . . . .
O55 O 0.2953(3) 0.4734(3) 0.4158(2) 0.0261(8) Uani 1 1 d . . . . .
O59 O 1.1150(4) 0.3761(3) 0.08180(18) 0.0231(7) Uani 1 1 d . . . . .
O37 O 0.8567(4) 0.4313(4) 0.0618(3) 0.0413(13) Uani 1 1 d . . . . .
O54A O 0.4413(10) 0.6392(8) 0.4718(5) 0.040(2) Uani 0.5 1 d . . P A 2
O64 O 1.2205(4) 0.0255(4) 0.1167(3) 0.0360(10) Uani 1 1 d . . . . .
O61 O 1.0145(3) 0.1889(3) 0.04702(16) 0.0143(5) Uani 1 1 d . . . . .
O63 O 0.9762(3) -0.0539(2) 0.07571(15) 0.0138(5) Uani 1 1 d . . . . .
O62 O 1.2510(3) 0.0964(4) -0.04784(19) 0.0270(8) Uani 1 1 d . . . . .
O65A O 1.2055(6) -0.1675(6) 0.0409(4) 0.0179(12) Uani 0.5 1 d . . P B 2
O72 O 1.2249(3) 0.1467(3) 0.53948(15) 0.0146(5) Uani 1 1 d . . . . .
O70 O 1.0253(2) 0.1980(2) 0.34673(16) 0.0142(5) Uani 1 1 d . . . . .
O74 O 1.1125(3) 0.3381(3) 0.45116(16) 0.0160(5) Uani 1 1 d . . . . .
O73 O 0.9944(3) 0.1026(3) 0.50831(17) 0.0180(6) Uani 1 1 d . . . . .
O71 O 1.2337(3) -0.0045(3) 0.41533(19) 0.0212(6) Uani 1 1 d . . . . .
O69 O 1.0274(3) -0.0834(2) 0.35738(15) 0.0133(5) Uani 1 1 d . . . . .
O58 O 0.2813(3) 0.2245(3) 0.37312(16) 0.0178(6) Uani 1 1 d . . . . .
O57 O 0.3268(5) 0.3292(3) 0.5691(2) 0.0409(14) Uani 1 1 d . . . . .
O56 O 0.4922(4) 0.1946(3) 0.4567(2) 0.0298(9) Uani 1 1 d . . . . .
O38 O 0.6527(4) 0.4435(3) 0.1882(2) 0.0248(7) Uani 1 1 d . . . . .
O40 O 0.6388(7) 0.6947(5) 0.1461(4) 0.062(2) Uani 1 1 d . . . . .
O49B O 0.4029(7) 0.7543(7) 0.1431(5) 0.032(2) Uani 0.5 1 d . . P A 1
Na1 Na 0.7289(3) 0.5667(3) 0.0966(2) 0.0178(7) Uani 0.5 1 d . . P A .
Na11 Na 0.7831(4) 1.1919(4) 0.4879(2) 0.0258(10) Uani 0.5 1 d . . P C .
O76B O 0.6508(4) 1.3293(4) 0.4991(2) 0.0384(12) Uani 1 1 d . . . . .
Na8 Na 0.3892(5) 0.6996(5) 0.0457(3) 0.0160(10) Uiso 0.3333 1 d . . P A 1
O42 O 0.4915(7) 0.5345(8) 0.0941(5) 0.0304(18) Uani 0.5 1 d . . P A 1
Na12 Na 0.7496(10) 1.4557(14) 0.4701(5) 0.054(4) Uani 0.25 1 d . . P C 2
Na13 Na 0.8109(6) 1.4182(6) 0.4818(3) 0.0127(12) Uani 0.25 1 d . . P C 1
O54B O 0.5065(6) 0.5800(6) 0.4591(3) 0.0176(11) Uani 0.5 1 d . . P A 1
O39 O 0.7217(8) 0.7170(9) 0.0005(5) 0.035(2) Uani 0.5 1 d . . P . .
O46 O 0.4298(11) 0.6424(9) -0.0486(6) 0.055(4) Uani 0.5 1 d . . P A 1
O47 O 0.2282(8) 0.6221(10) 0.0524(5) 0.065(4) Uani 0.6667 1 d . . P A 1
O45A O 0.5071(11) 0.7562(10) -0.0368(6) 0.026(2) Uani 0.3333 1 d . . P A 1
O43 O 0.5723(7) 0.5575(7) 0.0491(4) 0.0126(14) Uiso 0.3333 1 d . . P A 2
O75A O 1.3390(10) 0.4056(10) 0.1180(6) 0.066(3) Uani 0.6667 1 d . U P D 1
O45C O 0.6468(9) 0.6763(8) -0.1016(5) 0.0186(18) Uani 0.3333 1 d . . P E 3
O75B O 1.3273(8) 0.5398(9) 0.1137(5) 0.0184(17) Uani 0.3333 1 d . . P F 2
O44 O 0.6648(11) 0.4109(10) 0.0252(6) 0.048(3) Uani 0.5 1 d . U P G 2
O48 O 0.5655(10) 0.7621(11) 0.0170(7) 0.028(2) Uani 0.3333 1 d . . P H 2
O65B O 1.2419(14) -0.1354(10) 0.0358(12) 0.085(7) Uani 0.5 1 d . . P B 1
O49A O 0.4103(9) 0.7830(10) 0.0841(7) 0.014(2) Uani 0.25 1 d . . P I 2
O45B O 0.5649(15) 0.7495(16) -0.0696(13) 0.043(5) Uani 0.25 1 d . . P J 2

loop_
_atom_site_aniso_label
_atom_site_aniso_U_11
_atom_site_aniso_U_22
_atom_site_aniso_U_33
_atom_site_aniso_U_23
_atom_site_aniso_U_13
_atom_site_aniso_U_12
W1 0.00622(5) 0.00723(5) 0.00852(5) -0.00230(4) -0.00124(4) -0.00135(4)
W7 0.00585(5) 0.00778(5) 0.01138(5) -0.00046(4) -0.00025(4) -0.00097(4)
W5 0.00891(5) 0.00672(5) 0.00970(5) -0.00201(4) -0.00277(4) -0.00002(4)
W8 0.00560(5) 0.00867(5) 0.01274(5) -0.00468(4) -0.00007(4) -0.00188(4)
W4 0.00846(5) 0.00812(5) 0.00782(5) -0.00165(4) -0.00133(4) -0.00108(4)
W6 0.00548(5) 0.01478(6) 0.01077(5) -0.00226(4) -0.00252(4) -0.00208(4)
W3 0.00967(5) 0.00700(5) 0.01071(5) -0.00152(4) -0.00088(4) -0.00270(4)
W2 0.00930(5) 0.00695(5) 0.00789(5) -0.00186(4) -0.00247(4) -0.00153(4)
W9 0.00502(5) 0.01053(5) 0.01012(5) -0.00256(4) -0.00038(4) -0.00199(4)
W10 0.00584(5) 0.01020(5) 0.01686(6) -0.00113(5) 0.00067(4) 0.00094(4)
Tm1 0.00627(5) 0.00754(5) 0.00880(5) -0.00217(4) -0.00123(4) -0.00217(4)
O24 0.0073(10) 0.0113(10) 0.0165(12) -0.0042(9) 0.0022(9) -0.0032(8)
O19 0.0062(9) 0.0092(10) 0.0117(10) -0.0021(8) -0.0011(8) -0.0011(8)
O3 0.0079(10) 0.0086(9) 0.0102(10) -0.0023(8) -0.0014(8) -0.0019(8)
O14 0.0107(11) 0.0101(10) 0.0100(10) -0.0022(8) -0.0037(8) 0.0003(8)
O35 0.0099(11) 0.0102(10) 0.0197(13) -0.0061(9) 0.0026(10) -0.0009(9)
O6 0.0094(10) 0.0115(10) 0.0108(10) -0.0034(8) -0.0013(8) -0.0028(8)
O30 0.0085(10) 0.0129(11) 0.0117(10) -0.0031(9) -0.0003(8) -0.0031(8)
O22 0.0076(10) 0.0108(10) 0.0100(10) -0.0041(8) -0.0012(8) -0.0018(8)
O16 0.0115(11) 0.0100(10) 0.0116(11) -0.0033(8) -0.0019(9) -0.0005(8)
O31 0.0049(9) 0.0109(10) 0.0136(11) -0.0031(8) -0.0003(8) -0.0014(8)
O21 0.0078(10) 0.0114(10) 0.0110(10) -0.0032(8) -0.0014(8) -0.0017(8)
O15 0.0077(10) 0.0103(10) 0.0111(10) -0.0030(8) -0.0016(8) -0.0006(8)
O20 0.0083(10) 0.0125(11) 0.0117(10) -0.0028(9) -0.0021(8) -0.0032(8)
O32 0.0097(11) 0.0108(11) 0.0177(13) 0.0014(9) 0.0001(9) 0.0014(9)
O4 0.0084(10) 0.0111(10) 0.0099(10) -0.0022(8) -0.0012(8) -0.0015(8)
O28 0.0080(10) 0.0182(12) 0.0122(11) -0.0009(9) -0.0012(9) -0.0039(9)
O8 0.0108(11) 0.0088(10) 0.0113(10) -0.0020(8) -0.0017(8) -0.0029(8)
O10 0.0104(11) 0.0102(10) 0.0116(10) -0.0018(8) -0.0029(8) -0.0038(8)
O33 0.0088(11) 0.0210(14) 0.0147(12) -0.0006(10) -0.0035(9) -0.0011(10)
O26 0.0083(11) 0.0194(13) 0.0111(11) 0.0003(9) -0.0031(9) -0.0014(9)
O2 0.0088(10) 0.0092(10) 0.0111(10) -0.0031(8) -0.0016(8) -0.0014(8)
O34 0.0092(11) 0.0140(12) 0.0165(12) -0.0025(10) 0.0012(9) -0.0003(9)
O17 0.0135(11) 0.0066(9) 0.0130(11) -0.0004(8) -0.0035(9) -0.0008(8)
O1 0.0097(10) 0.0076(9) 0.0144(11) -0.0021(8) -0.0008(9) -0.0028(8)
O12 0.0148(12) 0.0108(10) 0.0103(10) -0.0007(8) -0.0021(9) -0.0042(9)
O23 0.0121(12) 0.0163(12) 0.0185(13) -0.0091(10) 0.0001(10) -0.0061(10)
O25 0.0127(12) 0.0148(12) 0.0156(12) 0.0007(10) 0.0009(10) -0.0032(10)
O18 0.0131(12) 0.0093(10) 0.0187(13) -0.0043(9) -0.0056(10) 0.0026(9)
O5 0.0165(13) 0.0163(12) 0.0100(11) -0.0024(9) -0.0025(9) -0.0005(10)
O11 0.0149(12) 0.0116(11) 0.0174(13) -0.0006(9) 0.0001(10) -0.0073(9)
O7 0.0090(11) 0.0149(12) 0.0155(12) -0.0046(9) 0.0008(9) -0.0042(9)
O36 0.0127(13) 0.0152(13) 0.0303(18) -0.0012(12) 0.0005(12) 0.0043(10)
O27 0.0116(12) 0.0320(18) 0.0142(12) -0.0034(12) -0.0055(10) -0.0075(12)
O29 0.0111(12) 0.0183(13) 0.0163(12) -0.0021(10) 0.0015(10) -0.0051(10)
O9 0.0148(12) 0.0125(11) 0.0116(11) -0.0025(9) -0.0037(9) -0.0028(9)
O13 0.0086(10) 0.0080(9) 0.0100(10) -0.0012(8) -0.0019(8) -0.0016(8)
Na5 0.0111(7) 0.0141(7) 0.0154(7) -0.0045(6) -0.0015(6) -0.0024(6)
Na4 0.0113(7) 0.0170(8) 0.0142(7) -0.0033(6) 0.0004(6) -0.0018(6)
Na6 0.0126(7) 0.0145(7) 0.0138(7) -0.0043(6) -0.0022(6) -0.0020(6)
Na3 0.0156(8) 0.0149(7) 0.0169(8) -0.0026(6) -0.0065(6) -0.0026(6)
Na10 0.0150(8) 0.0147(7) 0.0156(8) -0.0021(6) -0.0009(6) -0.0035(6)
Na9 0.0133(8) 0.0191(8) 0.0200(8) -0.0037(7) -0.0034(7) -0.0047(6)
Na2 0.045(2) 0.0139(11) 0.0140(11) -0.0033(9) -0.0062(12) -0.0106(12)
O68 0.0109(12) 0.0197(13) 0.0212(14) -0.0089(11) -0.0015(10) -0.0057(10)
O66 0.0120(12) 0.0119(11) 0.0194(13) -0.0035(10) -0.0033(10) -0.0038(9)
O67 0.0109(11) 0.0141(12) 0.0180(13) -0.0055(10) -0.0021(10) -0.0030(9)
O60 0.0159(14) 0.0189(14) 0.0272(16) -0.0112(12) 0.0063(12) -0.0089(11)
Na7 0.0160(13) 0.0220(14) 0.0328(17) -0.0101(12) 0.0019(12) -0.0078(11)
O50 0.0139(14) 0.0289(18) 0.0328(19) -0.0184(15) -0.0098(13) 0.0052(12)
O52 0.0162(15) 0.0229(16) 0.034(2) -0.0034(15) 0.0031(14) -0.0013(13)
O53 0.0157(15) 0.0178(15) 0.041(2) -0.0044(14) -0.0039(15) -0.0023(12)
O51 0.0124(14) 0.032(2) 0.042(2) 0.0029(17) -0.0031(15) -0.0082(14)
O55 0.0170(15) 0.0191(15) 0.039(2) 0.0017(15) -0.0008(15) -0.0054(12)
O59 0.034(2) 0.0173(14) 0.0163(14) -0.0019(11) -0.0001(13) -0.0050(14)
O37 0.030(2) 0.0191(18) 0.071(4) 0.008(2) -0.015(2) -0.0092(16)
O54A 0.050(6) 0.033(5) 0.039(5) 0.003(4) -0.026(5) -0.014(4)
O64 0.031(2) 0.038(2) 0.039(3) -0.009(2) -0.0086(19) -0.0038(19)
O61 0.0133(12) 0.0146(12) 0.0148(12) -0.0015(10) -0.0023(10) -0.0033(10)
O63 0.0161(13) 0.0132(11) 0.0109(11) -0.0008(9) 0.0002(9) -0.0026(10)
O62 0.0157(15) 0.045(2) 0.0160(14) 0.0031(15) -0.0018(12) -0.0070(15)
O65A 0.015(3) 0.022(3) 0.017(3) -0.006(2) -0.001(2) -0.002(2)
O72 0.0162(13) 0.0152(12) 0.0118(11) 0.0006(9) -0.0040(10) -0.0034(10)
O70 0.0099(11) 0.0136(12) 0.0191(13) -0.0029(10) -0.0026(10) -0.0021(9)
O74 0.0175(13) 0.0139(12) 0.0135(12) -0.0011(10) 0.0002(10) 0.0012(10)
O73 0.0162(14) 0.0232(15) 0.0159(13) -0.0046(11) 0.0007(11) -0.0068(12)
O71 0.0157(14) 0.0231(16) 0.0254(16) -0.0113(13) -0.0026(12) 0.0016(12)
O69 0.0126(12) 0.0147(12) 0.0140(12) -0.0040(9) -0.0024(9) -0.0041(9)
O58 0.0155(13) 0.0215(14) 0.0119(12) -0.0019(10) 0.0013(10) 0.0033(11)
O57 0.084(4) 0.0141(15) 0.030(2) 0.0011(14) -0.035(2) -0.011(2)
O56 0.031(2) 0.0246(18) 0.0261(18) -0.0024(14) 0.0072(16) 0.0031(15)
O38 0.032(2) 0.0225(16) 0.0252(17) -0.0078(14) -0.0010(15) -0.0147(15)
O40 0.095(6) 0.032(3) 0.073(5) -0.021(3) -0.036(4) -0.021(3)
O49B 0.023(4) 0.022(3) 0.053(6) -0.015(4) 0.014(4) -0.010(3)
Na1 0.0137(16) 0.0244(18) 0.0156(16) -0.0044(14) -0.0020(13) -0.0039(14)
Na11 0.0180(18) 0.042(3) 0.0120(15) -0.0075(16) -0.0044(14) 0.0096(17)
O76B 0.043(3) 0.0239(19) 0.035(2) 0.0015(17) 0.014(2) 0.0042(18)
O42 0.024(4) 0.035(4) 0.031(4) -0.013(3) -0.014(3) 0.008(3)
Na12 0.025(5) 0.092(11) 0.021(5) 0.024(6) 0.011(4) 0.000(6)
Na13 0.017(3) 0.019(3) 0.004(2) 0.002(2) -0.004(2) -0.011(3)
O54B 0.016(3) 0.027(3) 0.014(2) -0.005(2) 0.000(2) -0.013(2)
O39 0.034(5) 0.045(5) 0.025(4) -0.001(4) -0.001(3) -0.016(4)
O46 0.069(8) 0.043(6) 0.046(6) -0.024(5) -0.046(6) 0.038(5)
O47 0.059(6) 0.103(8) 0.064(6) -0.064(6) 0.045(5) -0.058(6)
O45A 0.029(6) 0.021(5) 0.023(5) 0.001(4) -0.012(4) 0.005(4)
O75A 0.063(3) 0.072(3) 0.063(3) -0.0125(19) -0.0043(19) -0.0138(19)
O45C 0.019(4) 0.017(4) 0.022(4) 0.001(3) -0.001(4) -0.012(3)
O75B 0.011(4) 0.026(5) 0.021(4) -0.006(4) -0.004(3) -0.006(3)
O44 0.049(3) 0.047(3) 0.048(3) -0.0096(19) -0.0033(19) -0.0079(19)
O48 0.023(5) 0.034(6) 0.030(6) -0.011(5) -0.005(5) -0.005(5)
O65B 0.058(9) 0.025(6) 0.18(2) -0.025(8) -0.057(11) 0.011(6)
O49A 0.007(4) 0.011(4) 0.022(5) -0.005(4) -0.002(4) 0.000(3)
O45B 0.020(8) 0.027(9) 0.070(15) 0.006(9) -0.009(9) 0.004(6)

loop_
_atom_type_symbol
_atom_type_description
_atom_type_scat_dispersion_real
_atom_type_scat_dispersion_imag
_atom_type_scat_source
Na Na 0.0362 0.0249 'International Tables Vol C Tables 4.2.6.8 and 6.1.1.4'
O O 0.0106 0.0060 'International Tables Vol C Tables 4.2.6.8 and 6.1.1.4'
Tm Tm -0.3139 5.2483 'International Tables Vol C Tables 4.2.6.8 and 6.1.1.4'
W W -0.8490 6.8722 'International Tables Vol C Tables 4.2.6.8 and 6.1.1.4'

loop_
_geom_angle_atom_site_label_1
_geom_angle_atom_site_label_2
_geom_angle_atom_site_label_3
_geom_angle
_geom_angle_site_symmetry_1
_geom_angle_site_symmetry_3
_geom_angle_publ_flag
O3 W1 O6 90.19(12) . . ?
O54Ab NA12b Na10 101.6(4) 2_676 2_676 ?
O54Ab NA12b Na9 42.6(3) 2_676 2_676 ?
NA8a O42a Na7 94.3(4) . . ?
O3 W1 O15 157.37(12) . . ?
O3 W1 O8 92.50(12) . . ?
O47a NA8a Na7 109.5(4) . . ?
O65Ba NA8a Na7 120.7(5) 1_465 . ?
O3 W1 O13 83.51(11) . . ?
O6 W1 O15 84.06(12) . . ?
O45Aa NA8a Na7 109.3(4) . . ?
O46a NA8a Na7 126.5(3) . . ?
NA8a O49Ba Na7 96.6(3) . . ?
O42a NA8a Na7 44.3(2) . . ?
O6 W1 O13 77.82(11) . . ?
O15 W1 O13 73.89(11) . . ?
O8 W1 O6 155.25(12) . . ?
O8 W1 O15 84.05(12) . . ?
O8 W1 O13 78.05(11) . . ?
O7 W1 O3 103.53(13) . . ?
O7 W1 O6 102.49(13) . . ?
O7 W1 O15 99.08(13) . . ?
O7 W1 O8 100.77(13) . . ?
O7 W1 O13 172.93(12) . . ?
O24 W7 O31 78.30(11) . . ?
O49Ba NA8a Na7 42.3(3) . . ?
O45Aa NA8a O49B 113.1(5) . . ?
O46a NA8a O49B 162.5(5) . . ?
O54Ab NA12b Na11 64.4(4) 2_676 . ?
O45Aa NA8a O42 100.0(4) . . ?
O49Ba NA8a O42 86.3(4) . . ?
O24 W7 O32 84.02(13) . . ?
O24 W7 O26 154.73(12) . . ?
O19 W7 O24 92.37(13) . . ?
O19 W7 O31 83.48(11) . . ?
O19 W7 O32 157.71(12) . . ?
O19 W7 O26 90.98(13) . . ?
O32 W7 O31 74.24(11) . . ?
O26 W7 O31 77.21(11) . . ?
O26 W7 O32 83.44(14) . . ?
O25 W7 O24 101.42(14) . . ?
O25 W7 O19 103.61(14) . . ?
O25 W7 O31 172.90(13) . . ?
O25 W7 O32 98.67(14) . . ?
O25 W7 O26 102.10(15) . . ?
O14 W5 O15 86.48(12) . . ?
O14 W5 O17 88.38(13) . . ?
O14 W5 O13 77.38(11) . . ?
O46a NA8a O42 85.5(4) . . ?
O42a NA8a O47 92.1(5) . . ?
O46a NA8a O47 84.9(5) . . ?
O45Aa NA8a O47 135.0(5) . . ?
O49Ba NA8a O47 110.8(4) . . ?
O46a NA8a O45A 53.6(6) . . ?
O46a NA8a O65B 112.6(6) . 1_465 ?
O49Ba NA8a O65B 79.2(6) . 1_465 ?
O47a NA8a O65B 78.1(5) . 1_465 ?
O45Aa NA8a O65B 100.7(6) . 1_465 ?
O42a NA8a O65B 158.2(7) . 1_465 ?
O16 W5 O14 154.67(12) . . ?
O16 W5 O15 86.39(12) . . ?
O16 W5 O17 87.64(13) . . ?
O16 W5 O13 77.33(11) . . ?
O15 W5 O13 76.58(11) . . ?
O17 W5 O15 154.44(12) . . ?
O17 W5 O13 77.87(11) . . ?
O18 W5 O14 102.16(14) . . ?
O18 W5 O16 103.15(14) . . ?
O18 W5 O15 104.45(14) . . ?
O18 W5 O17 101.11(14) . . ?
O18 W5 O13 178.87(14) . . ?
O24 W8 O35 83.72(12) . . ?
O24 W8 O31 77.40(11) . . ?
O35 W8 O31 73.90(11) . . ?
O30 W8 O24 154.51(13) . . ?
O30 W8 O35 83.96(12) . . ?
O30 W8 O31 77.78(11) . . ?
O22 W8 O24 90.37(12) . . ?
O22 W8 O35 156.49(13) . . ?
O22 W8 O30 92.10(12) . . ?
O22 W8 O31 82.61(11) . . ?
O23 W8 O24 101.01(14) . . ?
O23 W8 O35 100.14(14) . . ?
O23 W8 O30 103.07(14) . . ?
O23 W8 O22 103.33(14) . . ?
O23 W8 O31 173.92(13) . . ?
O14 W4 O13 73.54(10) . . ?
O6 W4 O14 83.33(12) . . ?
O6 W4 O12 154.41(12) . . ?
O6 W4 O13 77.91(11) . . ?
O4 W4 O14 158.99(12) . . ?
O4 W4 O6 93.23(13) . . ?
O4 W4 O12 91.54(13) . . ?
O4 W4 O13 85.46(11) . . ?
O12 W4 O14 83.27(12) . . ?
O12 W4 O13 77.43(11) . . ?
O5 W4 O14 96.09(13) . . ?
O5 W4 O6 100.73(14) . . ?
O5 W4 O4 104.91(14) . . ?
O5 W4 O12 102.28(14) . . ?
O5 W4 O13 169.62(13) . . ?
O20 W6 O31 84.07(11) . . ?
O20 W6 O28 91.20(13) . . ?
O20 W6 O33 158.10(13) . . ?
O20 W6 O26 92.22(13) . . ?
O28 W6 O31 77.32(12) . . ?
O28 W6 O33 83.36(13) . . ?
O33 W6 O31 74.05(11) . . ?
O26 W6 O31 77.69(12) . . ?
O26 W6 O28 154.27(14) . . ?
O26 W6 O33 84.02(13) . . ?
O27 W6 O31 171.12(14) . . ?
O27 W6 O20 104.65(16) . . ?
O27 W6 O28 100.52(15) . . ?
O27 W6 O33 97.20(16) . . ?
O27 W6 O26 103.24(15) . . ?
O10 W3 O17 82.71(12) . . ?
O10 W3 O13 77.20(11) . . ?
O17 W3 O13 73.99(11) . . ?
O1 W3 O10 91.45(13) . . ?
O1 W3 O17 157.91(12) . . ?
O1 W3 O12 92.63(13) . . ?
O1 W3 O13 83.95(11) . . ?
O12 W3 O10 153.79(12) . . ?
O12 W3 O17 83.84(12) . . ?
O12 W3 O13 77.51(11) . . ?
O11 W3 O10 101.49(14) . . ?
O11 W3 O17 97.84(14) . . ?
O11 W3 O1 104.20(14) . . ?
O11 W3 O12 102.55(14) . . ?
O11 W3 O13 171.81(13) . . ?
O16 W2 O13 73.58(11) . . ?
O16 W2 Na1 107.00(11) . . ?
O8 W2 O16 82.94(12) . . ?
O8 W2 O13 77.46(11) . . ?
O8 W2 Na1 160.56(11) . . ?
O10 W2 O16 84.22(12) . . ?
O10 W2 O8 154.63(12) . . ?
O10 W2 O13 77.96(11) . . ?
O10 W2 Na1 44.80(11) . . ?
O2 W2 O16 157.47(12) . . ?
O2 W2 O8 90.63(12) . . ?
O2 W2 O10 92.94(13) . . ?
O2 W2 O13 83.95(11) . . ?
O2 W2 Na1 85.88(11) . . ?
O9 W2 O16 97.13(13) . . ?
O9 W2 O8 101.07(13) . . ?
O9 W2 O10 102.16(14) . . ?
O9 W2 O2 105.31(14) . . ?
O9 W2 O13 170.68(12) . . ?
O9 W2 Na1 61.73(12) . . ?
O13 W2 Na1 121.03(9) . . ?
O30 W9 O31 77.90(11) . . ?
O30 W9 O34 82.89(13) . . ?
O21 W9 O30 91.46(13) . . ?
O21 W9 O31 83.80(11) . . ?
O21 W9 O28 92.03(13) . . ?
O21 W9 O34 157.54(13) . . ?
O28 W9 O30 154.26(12) . . ?
O28 W9 O31 77.15(11) . . ?
O28 W9 O34 84.20(14) . . ?
O34 W9 O31 73.77(11) . . ?
O29 W9 O30 102.45(14) . . ?
O29 W9 O31 171.26(13) . . ?
O29 W9 O21 104.88(14) . . ?
O29 W9 O28 101.25(14) . . ?
O29 W9 O34 97.56(14) . . ?
O35 W10 O31 77.79(11) . . ?
O35 W10 O32 87.46(14) . . ?
O35 W10 O33 154.93(13) . . ?
O35 W10 O34 87.47(14) . . ?
O32 W10 O31 77.34(11) . . ?
O32 W10 O33 87.08(14) . . ?
O33 W10 O31 77.14(12) . . ?
O34 W10 O31 77.50(11) . . ?
O34 W10 O32 154.84(13) . . ?
O34 W10 O33 87.15(14) . . ?
O36 W10 O35 102.41(17) . . ?
O36 W10 O31 179.69(16) . . ?
O36 W10 O32 102.42(15) . . ?
O36 W10 O33 102.66(17) . . ?
O36 W10 O34 102.74(16) . . ?
O19 Tm1 O3 72.57(9) . . ?
O19 Tm1 O22 74.34(10) . . ?
O19 Tm1 O21 117.30(10) . . ?
O19 Tm1 O20 74.01(10) . . ?
O19 Tm1 O4 137.74(10) . . ?
O19 Tm1 O2 77.39(10) . . ?
O19 Tm1 O1 145.13(10) . . ?
O3 Tm1 O21 145.09(10) . . ?
O3 Tm1 O4 74.41(10) . . ?
O3 Tm1 O2 73.62(10) . . ?
O22 Tm1 O3 77.37(9) . . ?
O22 Tm1 O21 74.07(10) . . ?
O22 Tm1 O20 117.26(10) . . ?
O22 Tm1 O4 73.31(10) . . ?
O22 Tm1 O2 144.28(10) . . ?
O22 Tm1 O1 139.37(10) . . ?
O21 Tm1 O4 78.46(10) . . ?
O21 Tm1 O2 139.70(10) . . ?
O20 Tm1 O3 137.59(10) . . ?
O20 Tm1 O21 74.73(10) . . ?
O20 Tm1 O4 146.31(10) . . ?
O20 Tm1 O2 74.23(10) . . ?
O4 Tm1 O2 117.15(10) . . ?
O1 Tm1 O3 116.24(10) . . ?
O1 Tm1 O21 75.97(10) . . ?
O1 Tm1 O20 79.65(10) . . ?
O1 Tm1 O4 74.32(10) . . ?
O1 Tm1 O2 73.71(10) . . ?
W7 O24 W8 113.75(14) . . ?
W7 O19 Tm1 131.58(14) . . ?
W1 O3 Tm1 132.15(14) . . ?
O65Ba Na4 Na4 106.0(4) . 2_755 ?
W5 O14 W4 114.95(13) . . ?
W10 O35 W8 115.80(15) . . ?
O65Ab Na4 Na4 91.5(2) . 2_755 ?
W4 O6 W1 113.36(14) . . ?
O65Ba Na4 Na3 119.6(5) . . ?
W8 O30 W9 113.94(14) . . ?
W8 O22 Tm1 132.19(14) . . ?
W5 O16 W2 115.58(14) . . ?
W7 O31 W8 89.70(10) . . ?
O65Ab Na4 Na3 125.46(19) . . ?
O65Ba Na4 O64 75.6(5) . . ?
O65Ba Na4 O61 161.0(5) . . ?
O65Ba Na4 O63 109.2(5) . 2_755 ?
O65Ba Na4 O63 94.2(5) . . ?
O65Ba Na4 O62 84.5(6) . . ?
O54Ba Na9 Na7 136.35(18) . . ?
W7 O31 W9 173.03(13) . . ?
W6 O31 W7 89.92(10) . . ?
W6 O31 W8 173.40(13) . . ?
W6 O31 W9 90.17(10) . . ?
W9 O31 W8 89.41(10) . . ?
W10 O31 W7 93.60(10) . . ?
W10 O31 W8 92.51(10) . . ?
O54Ab Na9 Na7 142.0(2) . . ?
O54Ba Na9 O52 80.4(2) . . ?
O54Ba Na9 O53 84.6(2) . . ?
O54Ba Na9 O51 91.2(2) . . ?
O54Ba Na9 O55 96.8(2) . . ?
O54Ab Na9 Na12 48.0(4) . 2_676 ?
O42a Na7 Na9 138.5(3) . . ?
O49Ba Na7 Na9 104.8(3) . . ?
O49Ba Na7 O51 91.5(3) . . ?
O42a Na7 O51 173.7(3) . . ?
O42a Na7 Na1 67.5(2) . . ?
O49Ba Na7 Na1 107.5(3) . . ?
O42a Na7 Na8 41.4(2) . . ?
O49Ba Na7 Na8 41.1(3) . . ?
O49Ba Na7 O42 82.2(3) . . ?
O43b Na1 W2 164.9(3) . . ?
O43b Na1 O10 159.0(3) . . ?
O43b Na1 Na2 118.1(3) . . ?
O43b Na1 Na7 67.0(2) . . ?
O43b Na1 O38 80.1(3) . . ?
O43b Na1 O39 78.8(3) . . ?
O54Ab O76B Na11 146.4(6) 2_676 . ?
O54Ab O76B Na12 114.0(7) 2_676 . ?
W10 O31 W6 94.09(10) . . ?
W10 O31 W9 93.35(10) . . ?
W9 O21 Tm1 130.76(15) . . ?
W5 O15 W1 115.70(14) . . ?
W6 O20 Tm1 130.46(15) . . ?
W10 O32 W7 114.81(14) . . ?
W4 O4 Tm1 129.81(14) . . ?
W9 O28 W6 114.46(15) . . ?
W1 O8 W2 113.50(14) . . ?
W3 O10 Na1 134.87(17) . . ?
W2 O10 W3 114.34(14) . . ?
W2 O10 Na1 103.65(15) . . ?
W10 O33 W6 114.72(15) . . ?
W6 O26 W7 114.16(15) . . ?
W2 O2 Tm1 131.18(14) . . ?
W10 O34 W9 115.38(15) . . ?
W5 O17 W3 114.70(14) . . ?
W3 O1 Tm1 131.38(15) . . ?
W4 O12 Na12 132.5(4) . 1_545 ?
W4 O12 Na13 125.4(2) . 1_545 ?
W3 O12 W4 114.13(14) . . ?
W3 O12 Na12 110.3(4) . 1_545 ?
W3 O12 Na13 120.4(2) . 1_545 ?
W8 O23 Na11 133.08(19) . . ?
W4 O5 Na13 139.5(2) . 2_776 ?
W2 O9 Na2 131.50(15) . . ?
W1 O13 W4 89.93(10) . . ?
W1 O13 W3 172.73(13) . . ?
W1 O13 W2 90.06(9) . . ?
W5 O13 W1 93.83(10) . . ?
W5 O13 W4 94.12(10) . . ?
W5 O13 W3 93.43(10) . . ?
W5 O13 W2 93.48(10) . . ?
W4 O13 W3 89.69(10) . . ?
W4 O13 W2 172.38(13) . . ?
W2 O13 W3 89.37(10) . . ?
O12 NA13a Na10 84.42(19) 1_565 2_676 ?
O12 NA12b Na10 91.1(5) 1_565 2_676 ?
O12 NA12b Na9 157.6(7) 1_565 2_676 ?
O12 NA13a O55 118.7(3) 1_565 2_676 ?
O12 NA12b O54A 155.5(6) 1_565 2_676 ?
O12 NA12b Na11 110.5(5) 1_565 . ?
O12 NA13a Na11 121.2(3) 1_565 . ?
O5 NA13a O12 98.0(2) 2_776 1_565 ?
O5 NA13a Na10 89.7(2) 2_776 2_676 ?
O5 NA13a O55 81.6(2) 2_776 2_676 ?
O5 NA13a Na11 103.4(3) 2_776 . ?
Na4 O65Ba Na8 174.9(8) . 1_645 ?
Na6 Na5 Na3 124.85(7) . . ?
O68 Na5 Na6 120.51(11) . . ?
Na10 NA12b Na9 66.8(2) 2_676 2_676 ?
O68 Na5 Na3 98.80(11) . . ?
O68 Na5 O66 99.66(13) . . ?
O68 Na5 O67 87.09(13) . . ?
Na9 O54Ab Na12 89.5(4) . 2_676 ?
O68 Na5 O70 165.18(14) . . ?
O68 Na5 O71 78.11(13) . . ?
O68 Na5 O69 90.54(13) . . ?
O66 Na5 Na6 139.79(10) . . ?
O66 Na5 Na3 41.82(8) . . ?
O66 Na5 O71 165.82(14) . . ?
O67 Na5 Na6 99.44(10) . . ?
O67 Na5 Na3 41.97(9) . . ?
O67 Na5 O66 83.42(12) . . ?
O67 Na5 O70 90.35(12) . . ?
O67 Na5 O71 110.28(14) . . ?
O67 Na5 O69 160.57(14) . . ?
O70 Na5 Na6 45.64(9) . . ?
O70 Na5 Na3 88.93(10) . . ?
O70 Na5 O66 94.54(12) . . ?
O70 Na5 O71 89.14(12) . . ?
O71 Na5 Na6 43.99(9) . . ?
O55 NA12b O12 123.2(7) 2_676 1_565 ?
O55 NA13a Na10 34.53(12) 2_676 2_676 ?
O55 NA12b Na10 39.6(3) 2_676 2_676 ?
O55 NA12b Na9 35.47(15) 2_676 2_676 ?
O55 NA12b O54A 77.9(3) 2_676 2_676 ?
O71 Na5 Na3 152.16(12) . . ?
O69 Na5 Na6 98.37(10) . . ?
O69 Na5 Na3 119.78(10) . . ?
O69 Na5 O66 77.97(12) . . ?
O69 Na5 O70 96.59(12) . . ?
O69 Na5 O71 88.02(13) . . ?
Na4 Na4 Na3 120.47(8) 2_755 . ?
O64 Na4 Na4 146.64(16) . 2_755 ?
O64 Na4 Na3 44.26(13) . . ?
O64 Na4 O63 170.70(17) . 2_755 ?
O64 Na4 O65A 84.2(2) . . ?
O61 Na4 Na4 87.88(11) . 2_755 ?
O61 Na4 Na3 41.48(9) . . ?
O55 NA12b O57 76.0(5) 2_676 2_676 ?
O55 NA13a Na11 118.2(3) 2_676 . ?
O55 NA12b Na11 114.4(4) 2_676 . ?
O61 Na4 O64 85.64(16) . . ?
O61 Na4 O63 89.86(12) . 2_755 ?
O61 Na4 O62 98.42(16) . . ?
O61 Na4 O65A 160.5(2) . . ?
O63 Na4 Na4 43.36(9) . 2_755 ?
O63 Na4 Na4 40.93(8) 2_755 2_755 ?
O63 Na4 Na3 131.16(10) 2_755 . ?
O63 Na4 Na3 94.61(10) . . ?
O63 Na4 O64 103.55(17) . . ?
O63 Na4 O61 86.93(13) . . ?
O63 Na4 O63 84.29(12) . 2_755 ?
O63 Na4 O62 167.24(16) . . ?
O63 Na4 O65A 79.4(2) . . ?
O63 Na4 O65A 102.4(2) 2_755 . ?
O62 Na4 Na4 124.88(14) . 2_755 ?
O62 Na4 Na3 97.06(14) . . ?
O62 Na4 O64 88.46(17) . . ?
O62 Na4 O63 84.15(14) . 2_755 ?
O62 Na4 O65A 97.9(2) . . ?
Na10 Na6 Na5 126.08(7) 1_655 . ?
O72 Na6 Na5 143.96(11) . . ?
O72 Na6 Na10 49.85(9) . 1_655 ?
O72 Na6 O70 171.11(14) . . ?
O72 Na6 O58 91.28(13) . 1_655 ?
O70 Na6 Na5 44.91(9) . . ?
O70 Na6 Na10 128.80(11) . 1_655 ?
O74 Na6 Na5 131.92(11) . . ?
O74 Na6 Na10 51.33(10) . 1_655 ?
O74 Na6 O72 77.17(13) . . ?
O74 Na6 O70 95.53(13) . . ?
O74 Na6 O73 102.83(14) . . ?
O74 Na6 O71 155.25(16) . . ?
O74 Na6 O58 75.89(13) . 1_655 ?
O73 Na6 Na5 101.77(11) . . ?
O73 Na6 Na10 131.71(12) . 1_655 ?
O73 Na6 O72 88.49(13) . . ?
O73 Na6 O70 88.22(13) . . ?
O73 Na6 O71 100.84(15) . . ?
O73 Na6 O58 178.72(15) . 1_655 ?
O71 Na6 Na5 47.94(10) . . ?
O71 Na6 Na10 106.33(12) . 1_655 ?
O71 Na6 O72 96.39(14) . . ?
O71 Na6 O70 92.33(13) . . ?
O71 Na6 O58 80.43(14) . 1_655 ?
O58 Na6 Na5 79.14(10) 1_655 . ?
O58 Na6 Na10 47.51(10) 1_655 1_655 ?
O58 Na6 O70 91.82(13) 1_655 . ?
Na4 Na3 Na5 114.02(7) . . ?
O66 Na3 Na5 44.43(9) . . ?
O66 Na3 Na4 84.67(10) . . ?
O66 Na3 O67 86.20(12) . . ?
O66 Na3 O60 79.44(13) . . ?
O66 Na3 O59 156.54(15) . . ?
O66 Na3 O64 78.89(16) . . ?
O67 Na3 Na5 42.16(9) . . ?
O67 Na3 Na4 125.54(11) . . ?
O67 Na3 O60 104.30(14) . . ?
O67 Na3 O59 100.02(14) . . ?
O67 Na3 O64 82.49(15) . . ?
O60 Na3 Na5 88.52(11) . . ?
O60 Na3 Na4 126.26(11) . . ?
O60 Na3 O59 77.11(14) . . ?
O60 Na3 O64 156.78(17) . . ?
O59 Na3 Na5 134.72(12) . . ?
O59 Na3 Na4 108.95(11) . . ?
O59 Na3 O64 124.18(18) . . ?
O64 Na3 Na5 81.82(13) . . ?
O64 Na3 Na4 43.07(12) . . ?
O61 Na3 Na5 139.76(11) . . ?
O61 Na3 Na4 40.96(9) . . ?
O61 Na3 O66 95.90(13) . . ?
O61 Na3 O67 165.60(14) . . ?
O61 Na3 O60 90.08(14) . . ?
O61 Na3 O59 83.68(14) . . ?
O61 Na3 O64 83.94(15) . . ?
Na6 Na10 Na12 126.0(2) 1_455 2_676 ?
Na6 Na10 Na13 116.14(12) 1_455 2_676 ?
O55 Na10 Na6 119.98(13) . 1_455 ?
O55 Na10 O72 147.93(15) . 1_455 ?
O55 Na10 O74 80.16(13) . 1_455 ?
O55 Na10 Na12 45.15(19) . 2_676 ?
O55 Na10 Na13 42.26(14) . 2_676 ?
O72 Na10 Na6 48.45(9) 1_455 1_455 ?
O72 Na10 O74 73.06(12) 1_455 1_455 ?
O72 Na10 Na12 112.12(18) 1_455 2_676 ?
O72 Na10 Na13 110.33(14) 1_455 2_676 ?
O74 Na10 Na6 46.55(9) 1_455 1_455 ?
O74 Na10 Na12 81.3(2) 1_455 2_676 ?
O74 Na10 Na13 70.59(14) 1_455 2_676 ?
O58 Na10 Na6 49.08(10) . 1_455 ?
O58 Na10 O55 97.77(16) . . ?
O58 Na10 O72 91.42(13) . 1_455 ?
O58 Na10 O74 73.71(13) . 1_455 ?
O58 Na10 O57 173.26(18) . . ?
O58 Na10 O56 87.16(16) . . ?
O58 Na10 Na12 138.8(2) . 2_676 ?
O58 Na10 Na13 129.62(14) . 2_676 ?
O57 Na10 Na6 124.97(17) . 1_455 ?
O57 Na10 O55 88.22(16) . . ?
O57 Na10 O72 81.85(16) . 1_455 ?
O57 Na10 O74 104.47(19) . 1_455 ?
O57 Na10 O56 93.9(2) . . ?
O57 Na10 Na12 45.7(2) . 2_676 ?
O57 Na10 Na13 54.12(15) . 2_676 ?
O56 Na10 Na6 115.89(14) . 1_455 ?
O56 Na10 O55 108.48(16) . . ?
O56 Na10 O72 102.58(15) . 1_455 ?
O56 Na10 O74 160.09(17) . 1_455 ?
O56 Na10 Na12 117.7(2) . 2_676 ?
O56 Na10 Na13 127.96(17) . 2_676 ?
Na7 Na9 Na12 160.3(2) . 2_676 ?
O50 Na9 Na7 38.72(13) . . ?
O50 Na9 O52 96.91(16) . . ?
O50 Na9 O53 98.77(16) . . ?
O50 Na9 O51 84.90(18) . . ?
O50 Na9 O55 88.02(17) . . ?
O50 Na9 O54A 161.0(3) . . ?
O50 Na9 Na12 124.8(3) . 2_676 ?
O50 Na9 O54B 174.7(2) . . ?
O52 Na9 Na7 90.54(13) . . ?
O52 Na9 O53 162.15(18) . . ?
O52 Na9 O54A 101.9(3) . . ?
O52 Na9 Na12 104.3(2) . 2_676 ?
O53 Na9 Na7 107.04(14) . . ?
O53 Na9 O54A 62.3(3) . . ?
O53 Na9 Na12 59.4(2) . 2_676 ?
O51 Na9 Na7 48.97(14) . . ?
O51 Na9 O52 102.24(16) . . ?
O51 Na9 O53 87.64(16) . . ?
O51 Na9 O55 161.64(17) . . ?
O51 Na9 O54A 93.1(3) . . ?
O51 Na9 Na12 136.5(3) . 2_676 ?
O55 Na9 Na7 126.70(15) . . ?
O55 Na9 O52 95.41(15) . . ?
O55 Na9 O53 76.72(15) . . ?
O55 Na9 O54A 88.1(3) . . ?
O55 Na9 Na12 40.3(3) . 2_676 ?
O9 Na2 O9 180.0 . 2_765 ?
O9 Na2 Na1 54.01(10) . . ?
O9 Na2 Na1 125.99(10) 2_765 . ?
O9 Na2 Na1 125.99(10) . 2_765 ?
O9 Na2 Na1 54.01(10) 2_765 2_765 ?
O59 Na2 O9 82.45(11) . 2_765 ?
O59 Na2 O9 97.54(11) 2_765 2_765 ?
O59 Na2 O9 82.46(11) 2_765 . ?
O59 Na2 O9 97.55(11) . . ?
O59 Na2 O59 180.0 2_765 . ?
O59 Na2 Na1 75.72(11) . 2_765 ?
O59 Na2 Na1 75.72(11) 2_765 . ?
O59 Na2 Na1 104.28(11) . . ?
O59 Na2 Na1 104.28(11) 2_765 2_765 ?
O37 Na2 O9 84.63(16) . . ?
O37 Na2 O9 95.37(16) 2_765 . ?
O37 Na2 O9 84.63(16) 2_765 2_765 ?
O37 Na2 O9 95.37(16) . 2_765 ?
O37 Na2 O59 93.43(16) . 2_765 ?
O37 Na2 O59 93.43(16) 2_765 . ?
O37 Na2 O59 86.57(16) 2_765 2_765 ?
O37 Na2 O59 86.57(16) . . ?
O37 Na2 O37 180.0 . 2_765 ?
O37 Na2 Na1 34.13(14) 2_765 2_765 ?
O37 Na2 Na1 145.87(14) 2_765 . ?
O37 Na2 Na1 145.87(14) . 2_765 ?
O37 Na2 Na1 34.13(14) . . ?
Na1 Na2 Na1 180.0 2_765 . ?
Na3 O66 Na5 93.75(12) . . ?
Na3 O67 Na5 95.87(13) . . ?
Na9 Na7 Na8 134.73(14) . . ?
O50 Na7 Na9 40.76(12) . . ?
O50 Na7 O51 80.81(17) . . ?
O50 Na7 O38 103.19(19) . . ?
O50 Na7 O49B 93.5(3) . . ?
O50 Na7 Na1 152.43(19) . . ?
O50 Na7 Na8 101.72(18) . . ?
O50 Na7 O42 98.9(3) . . ?
O51 Na7 Na9 42.69(11) . . ?
O51 Na7 Na1 115.34(16) . . ?
O51 Na7 Na8 132.44(18) . . ?
O38 Na7 Na9 102.00(16) . . ?
O38 Na7 O51 112.2(2) . . ?
O38 Na7 O49B 152.6(3) . . ?
O38 Na7 Na1 50.88(14) . . ?
O38 Na7 Na8 113.21(19) . . ?
O38 Na7 O42 74.0(2) . . ?
O40 Na7 Na9 123.9(2) . . ?
O40 Na7 O50 161.6(3) . . ?
O40 Na7 O51 82.0(2) . . ?
O40 Na7 O38 89.2(2) . . ?
O40 Na7 O49B 80.5(3) . . ?
O40 Na7 Na1 44.3(2) . . ?
O40 Na7 Na8 85.3(2) . . ?
O40 Na7 O42 97.5(3) . . ?
Na1 Na7 Na9 141.30(14) . . ?
Na1 Na7 Na8 83.97(15) . . ?
Na7 O50 Na9 100.52(18) . . ?
Na9 O51 Na7 88.34(17) . . ?
Na10 O55 Na12 95.3(4) . 2_676 ?
Na10 O55 Na13 103.2(2) . 2_676 ?
Na9 O55 Na10 125.88(18) . . ?
Na9 O55 Na12 104.2(4) . 2_676 ?
Na9 O55 Na13 110.2(2) . 2_676 ?
Na2 O59 Na3 129.36(19) . . ?
Na1 O37 Na2 111.2(2) . . ?
Na4 O64 Na3 92.68(18) . . ?
Na4 O61 Na3 97.56(13) . . ?
Na4 O63 Na4 95.71(12) . 2_755 ?
Na6 O72 Na10 81.70(11) . 1_655 ?
Na5 O70 Na6 89.45(12) . . ?
Na6 O74 Na10 82.12(12) . 1_655 ?
Na6 O73 Na11 123.94(18) . 1_545 ?
Na5 O71 Na11 122.81(18) . 2_766 ?
Na6 O71 Na5 88.07(13) . . ?
Na6 O71 Na11 115.67(17) . 2_766 ?
Na10 O58 Na6 83.41(12) . 1_455 ?
Na10 O57 Na12 95.7(3) . 2_676 ?
Na7 O38 Na1 82.45(18) . . ?
Na7 O40 Na1 91.7(2) . . ?
W2 Na1 Na2 62.58(7) . . ?
O10 Na1 W2 31.55(8) . . ?
O10 Na1 Na2 80.40(12) . . ?
O10 Na1 Na7 93.48(15) . . ?
Na7 Na1 W2 114.39(13) . . ?
Na7 Na1 Na2 171.67(15) . . ?
O37 Na1 W2 85.22(17) . . ?
O37 Na1 O10 86.7(2) . . ?
O37 Na1 Na2 34.69(13) . . ?
O37 Na1 Na7 140.0(2) . . ?
O37 Na1 O38 94.3(2) . . ?
O37 Na1 O39 103.1(3) . . ?
O37 Na1 O43 103.1(3) . . ?
O57 NA12b O12 71.7(4) 2_676 1_565 ?
O57 NA12b Na10 38.5(3) 2_676 2_676 ?
O38 Na1 W2 112.21(16) . . ?
O57 NA12b Na9 91.5(4) 2_676 2_676 ?
O57 NA12b O54A 105.8(5) 2_676 2_676 ?
O57 NA12b Na11 161.9(6) 2_676 . ?
O38 Na1 O10 80.67(17) . . ?
O38 Na1 Na2 126.09(18) . . ?
O38 Na1 Na7 46.67(14) . . ?
O40 Na1 W2 81.7(2) . . ?
O40 Na1 O10 79.0(2) . . ?
O40 Na1 Na2 138.6(3) . . ?
O40 Na1 Na7 44.0(2) . . ?
O40 Na1 O37 165.6(3) . . ?
O40 Na1 O38 85.1(3) . . ?
O40 Na1 O39 82.3(3) . . ?
O40 Na1 O43 91.0(3) . . ?
O39 Na1 W2 87.0(3) . . ?
O39 Na1 O10 117.4(3) . . ?
O39 Na1 Na2 76.0(3) . . ?
O39 Na1 Na7 112.0(3) . . ?
O39 Na1 O38 155.2(3) . . ?
O23 Na11 O71 110.8(2) . 2_766 ?
O23 Na11 Na12 107.5(3) . . ?
O23 Na11 Na13 109.8(2) . . ?
O73 Na11 O23 87.81(16) 1_565 . ?
O73 Na11 O71 78.57(16) 1_565 2_766 ?
O73 Na11 Na12 108.5(3) 1_565 . ?
O73 Na11 Na13 93.9(2) 1_565 . ?
O71 Na11 Na12 141.3(3) 2_766 . ?
O71 Na11 Na13 138.3(2) 2_766 . ?
O76B Na11 O23 115.8(2) . . ?
O76B Na11 O73 145.1(3) . 1_565 ?
O76B Na11 O71 112.5(2) . 2_766 ?
O76B Na11 Na12 42.1(3) . . ?
Na11 NA13a Na10 148.3(3) . 2_676 ?
O76B Na11 Na13 55.2(2) . . ?
Na11 O76B Na12 96.1(4) . . ?
Na11 O76B Na13 78.8(3) . . ?
Na11 NA12b Na10 154.0(3) . 2_676 ?
Na11 NA12b Na9 90.1(3) . 2_676 ?
O76B NA13a O12 129.1(3) . 1_565 ?
O76B NA12b O12 141.8(8) . 1_565 ?
O76B NA13a O5 131.5(3) . 2_776 ?
O76B NA12b Na10 124.2(4) . 2_676 ?
O76B NA13a Na10 104.1(3) . 2_676 ?
O76B O54Ab Na9 117.2(6) 2_676 . ?
O76B NA12b Na9 60.3(3) . 2_676 ?
O76B NA12b O55 94.9(4) . 2_676 ?
O76B NA13a O55 84.6(3) . 2_676 ?
O76B NA12b O54A 23.2(3) . 2_676 ?
O76B NA12b O57 125.9(5) . 2_676 ?
O76B NA12b Na11 41.8(3) . . ?
O76B NA13a Na11 46.05(18) . . ?
O76B O54Ab Na12 42.8(5) 2_676 2_676 ?

loop_
_geom_bond_atom_site_label_1
_geom_bond_atom_site_label_2
_geom_bond_distance
_geom_bond_site_symmetry_2
_geom_bond_publ_flag
W1 O3 1.789(3) . ?
W1 O6 1.954(3) . ?
W1 O15 2.000(3) . ?
W1 O8 1.942(3) . ?
NA12b O12 2.847(11) 1_565 ?
NA13a O12 2.793(7) 1_565 ?
NA13a O5 2.717(8) 2_776 ?
W1 O7 1.743(3) . ?
W1 O13 2.303(3) . ?
NA12b Na10 3.800(19) 2_676 ?
NA13a Na10 4.177(8) 2_676 ?
NA12b Na9 4.056(10) 2_676 ?
NA12b O55 2.706(16) 2_676 ?
NA13a O55 2.885(9) 2_676 ?
NA12b O54A 3.013(18) 2_676 ?
NA12b O57 2.736(17) 2_676 ?
O54Ab O76B 1.299(14) 2_676 ?
O49Ba Na8 2.335(12) . ?
O65Ba Na8 2.527(14) 1_645 ?
NA8a O42 2.342(10) . ?
O54Ab Na12 3.013(18) 2_676 ?
NA8a O46 2.231(12) . ?
NA8a O47 2.477(10) . ?
NA8a O45A 2.277(15) . ?
NA8a O65B 2.527(14) 1_465 ?
W7 O24 1.946(3) . ?
W7 O19 1.790(3) . ?
W7 O31 2.307(3) . ?
W7 O32 2.011(3) . ?
W7 O26 1.951(3) . ?
W7 O25 1.744(3) . ?
W5 O14 1.911(3) . ?
W5 O16 1.901(3) . ?
W5 O15 1.925(3) . ?
W5 O17 1.911(3) . ?
W5 O18 1.740(3) . ?
W5 O13 2.247(3) . ?
W8 O24 1.960(3) . ?
W8 O35 1.998(3) . ?
W8 O30 1.944(3) . ?
W8 O22 1.800(3) . ?
W8 O31 2.332(3) . ?
W8 O23 1.734(3) . ?
W4 O14 2.043(3) . ?
W4 O6 1.945(3) . ?
W4 O4 1.789(3) . ?
W4 O12 1.949(3) . ?
W4 O5 1.729(3) . ?
W4 O13 2.307(3) . ?
W6 O31 2.304(3) . ?
W6 O20 1.795(3) . ?
W6 O28 1.950(3) . ?
W6 O33 2.020(3) . ?
W6 O26 1.930(3) . ?
W6 O27 1.741(3) . ?
W3 O10 1.954(3) . ?
W3 O17 2.033(3) . ?
W3 O1 1.800(3) . ?
W3 O12 1.934(3) . ?
W3 O11 1.729(3) . ?
W3 O13 2.315(3) . ?
W2 O16 2.022(3) . ?
W2 O8 1.962(3) . ?
W2 O10 1.918(3) . ?
W2 O2 1.792(3) . ?
W2 O9 1.734(3) . ?
W2 O13 2.311(3) . ?
W2 Na1 3.561(4) . ?
W9 O30 1.956(3) . ?
W9 O31 2.317(3) . ?
W9 O21 1.794(3) . ?
W9 O28 1.942(3) . ?
W9 O34 2.016(3) . ?
W9 O29 1.734(3) . ?
W10 O35 1.903(3) . ?
W10 O31 2.243(3) . ?
W10 O32 1.925(3) . ?
W10 O33 1.931(3) . ?
W10 O34 1.909(3) . ?
W10 O36 1.726(3) . ?
Tm1 O19 2.333(3) . ?
Tm1 O3 2.354(3) . ?
Tm1 O22 2.338(3) . ?
Tm1 O21 2.355(3) . ?
Tm1 O20 2.354(3) . ?
Tm1 O4 2.360(3) . ?
Tm1 O2 2.377(3) . ?
Tm1 O1 2.347(3) . ?
O10 Na1 2.582(5) . ?
O12 Na12 2.847(11) 1_545 ?
O12 Na13 2.793(7) 1_545 ?
O23 Na11 2.758(5) . ?
O5 Na13 2.717(8) 2_776 ?
O9 Na2 2.493(3) . ?
Na5 Na6 3.446(3) . ?
Na5 Na3 3.594(3) . ?
Na5 O68 2.354(4) . ?
Na5 O66 2.521(4) . ?
Na5 O67 2.425(4) . ?
Na5 O70 2.433(4) . ?
Na5 O71 2.559(4) . ?
Na5 O69 2.430(4) . ?
Na4 Na4 3.551(4) 2_755 ?
Na4 Na3 3.573(3) . ?
Na4 O64 2.443(5) . ?
Na4 O61 2.363(4) . ?
Na4 O63 2.338(4) . ?
Na4 O63 2.450(4) 2_755 ?
Na4 O62 2.367(4) . ?
Na4 O65A 2.499(8) . ?
Na4 O65B 2.336(13) . ?
Na6 Na10 3.171(3) 1_655 ?
Na6 O72 2.399(4) . ?
Na6 O70 2.463(4) . ?
Na6 O74 2.325(4) . ?
Na6 O73 2.331(4) . ?
Na6 O71 2.395(4) . ?
Na6 O58 2.412(4) 1_655 ?
Na3 O66 2.401(4) . ?
Na3 O67 2.416(4) . ?
Na3 O60 2.472(4) . ?
Na3 O59 2.486(4) . ?
Na3 O64 2.496(6) . ?
Na3 O61 2.387(4) . ?
Na10 Na6 3.171(3) 1_455 ?
Na10 O55 2.432(4) . ?
Na10 O72 2.450(4) 1_455 ?
Na10 O74 2.500(4) 1_455 ?
Na10 O58 2.354(4) . ?
Na10 O57 2.379(5) . ?
Na10 O56 2.415(5) . ?
Na10 Na12 3.800(19) 2_676 ?
Na10 Na13 4.177(8) 2_676 ?
Na9 Na7 3.529(4) . ?
Na9 O50 2.344(4) . ?
Na9 O52 2.460(4) . ?
Na9 O53 2.468(4) . ?
Na9 O51 2.394(5) . ?
Na9 O55 2.428(4) . ?
Na9 O54A 2.744(11) . ?
Na9 Na12 4.056(10) 2_676 ?
Na9 O54B 2.376(7) . ?
Na2 O9 2.493(3) 2_765 ?
Na2 O59 2.447(4) 2_765 ?
Na2 O59 2.448(4) . ?
Na2 O37 2.360(5) 2_765 ?
Na2 O37 2.360(5) . ?
Na2 Na1 3.867(4) . ?
Na2 Na1 3.867(4) 2_765 ?
Na7 O50 2.246(6) . ?
Na7 O51 2.663(6) . ?
Na7 O38 2.321(6) . ?
Na7 O40 2.198(8) . ?
Na7 O49B 2.391(10) . ?
Na7 Na1 3.163(5) . ?
Na7 Na8 3.530(7) . ?
Na7 O42 2.472(9) . ?
O55 Na12 2.706(16) 2_676 ?
O55 Na13 2.885(9) 2_676 ?
O37 Na1 2.327(7) . ?
O63 Na4 2.450(4) 2_755 ?
O72 Na10 2.450(4) 1_655 ?
O74 Na10 2.500(4) 1_655 ?
O73 Na11 2.754(6) 1_545 ?
O71 Na11 2.839(7) 2_766 ?
O58 Na6 2.412(4) 1_455 ?
O57 Na12 2.736(17) 2_676 ?
O38 Na1 2.475(6) . ?
O40 Na1 2.210(8) . ?
Na1 O39 2.469(10) . ?
Na1 O43 2.377(10) . ?
Na11 O73 2.754(6) 1_565 ?
Na11 O71 2.839(7) 2_766 ?
Na11 O76B 2.225(6) . ?
Na11 Na12 3.322(19) . ?
Na11 Na13 3.031(9) . ?
O76B O54A 1.299(14) 2_676 ?
O76B Na12 2.241(17) . ?
O76B Na13 2.536(9) . ?

loop_
_geom_torsion_atom_site_label_1
_geom_torsion_atom_site_label_2
_geom_torsion_atom_site_label_3
_geom_torsion_atom_site_label_4
_geom_torsion
_geom_torsion_site_symmetry_1
_geom_torsion_site_symmetry_2
_geom_torsion_site_symmetry_3
_geom_torsion_site_symmetry_4
_geom_torsion_publ_flag
O24 W7 O19 Tm1 76.30(19) . . . . ?
O24 W8 O22 Tm1 -78.20(19) . . . . ?
O24 W8 O23 Na11 150.8(2) . . . . ?
O14 W4 O4 Tm1 -3.9(5) . . . . ?
O35 W8 O22 Tm1 -3.2(4) . . . . ?
O35 W8 O23 Na11 65.3(3) . . . . ?
O6 W1 O3 Tm1 -79.01(19) . . . . ?
O6 W4 O4 Tm1 75.82(19) . . . . ?
O30 W8 O22 Tm1 76.43(19) . . . . ?
O30 W8 O23 Na11 -20.8(3) . . . . ?
O30 W9 O21 Tm1 -78.43(19) . . . . ?
O22 W8 O23 Na11 -116.1(3) . . . . ?
O16 W2 O2 Tm1 -6.2(4) . . . . ?
O16 W2 O9 Na2 21.7(2) . . . . ?
O31 W7 O19 Tm1 -1.64(18) . . . . ?
O31 W8 O22 Tm1 -0.96(18) . . . . ?
O31 W6 O20 Tm1 -0.68(18) . . . . ?
O31 W9 O21 Tm1 -0.77(18) . . . . ?
O15 W1 O3 Tm1 -4.1(4) . . . . ?
O32 W7 O19 Tm1 -3.7(5) . . . . ?
O14 W4 O5 NA13a 53.5(4) . . . 2_776 ?
O6 W4 O5 NA13a -30.8(4) . . . 2_776 ?
O4 W4 O5 NA13a -127.1(3) . . . 2_776 ?
O28 W6 O20 Tm1 -77.8(2) . . . . ?
O28 W9 O21 Tm1 76.07(19) . . . . ?
O8 W1 O3 Tm1 76.38(19) . . . . ?
O8 W2 O2 Tm1 -79.10(19) . . . . ?
O8 W2 O9 Na2 105.8(2) . . . . ?
O10 W3 O1 Tm1 -78.6(2) . . . . ?
O10 W2 O2 Tm1 75.78(19) . . . . ?
O10 W2 O9 Na2 -63.9(2) . . . . ?
O33 W6 O20 Tm1 -2.7(5) . . . . ?
O26 W7 O19 Tm1 -78.65(19) . . . . ?
O26 W6 O20 Tm1 76.7(2) . . . . ?
O2 W2 O9 Na2 -160.43(19) . . . . ?
O34 W9 O21 Tm1 -3.6(5) . . . . ?
O17 W3 O1 Tm1 -4.6(5) . . . . ?
O12 W4 O4 Tm1 -79.03(19) . . . . ?
O12 W4 O5 NA13a 137.9(3) . . . 2_776 ?
O12 W3 O1 Tm1 75.5(2) . . . . ?
O23 W8 O22 Tm1 -179.61(19) . . . . ?
O25 W7 O19 Tm1 178.65(19) . . . . ?
O5 W4 O4 Tm1 177.83(19) . . . . ?
O13 W4 O5 NA13a 50.7(9) . . . 2_776 ?
O11 W3 O1 Tm1 179.18(19) . . . . ?
O7 W1 O3 Tm1 178.09(18) . . . . ?
O27 W6 O20 Tm1 -179.00(19) . . . . ?
O29 W9 O21 Tm1 178.27(19) . . . . ?
O9 W2 O2 Tm1 179.24(18) . . . . ?
O13 W1 O3 Tm1 -1.29(17) . . . . ?
O13 W4 O4 Tm1 -1.77(17) . . . . ?
O13 W3 O1 Tm1 -1.62(18) . . . . ?
O13 W2 O2 Tm1 -1.78(17) . . . . ?
Na1 W2 O2 Tm1 120.04(19) . . . . ?
Na1 W2 O9 Na2 -83.8(2) . . . . ?
